data_7022551
loop_
_publ_author_name
'Xu, Yan-Chao'
'Zhang, Jie'
'Sun, Hong-Mei'
'Shen, Qi'
'Zhang, Yong'

_publ_section_title
;
 Ionic Ni(II) complexes containing a triphenylphosphine ligand and an
 imidazolium cation: synthesis, structures and catalysis for aryl Grignard
 cross-coupling of aryl halides.
;
_journal_issue 23
_journal_name_full 'Dalton transactions (Cambridge, England : 2003)'
_journal_page_first 8437
_journal_page_last 8445
_journal_paper_doi 10.1039/c3dt00086a
_journal_volume 42
_journal_year 2013
_chemical_formula_moiety 'C27 H37 N2, C18 H15 Br3 Ni P'
_chemical_formula_sum 'C45 H52 Br3 N2 Ni P'
_chemical_formula_weight 950.30
_chemical_name_systematic
;
?
;
_space_group_IT_number 33
_symmetry_cell_setting orthorhombic
_symmetry_Int_Tables_number 33
_symmetry_space_group_name_Hall 'P 2c -2n'
_symmetry_space_group_name_H-M 'P n a 21'
_atom_sites_solution_hydrogens geom
_atom_sites_solution_primary direct
_atom_sites_solution_secondary difmap
_audit_creation_method SHELXL-97
_cell_angle_alpha 90.00
_cell_angle_beta 90.00
_cell_angle_gamma 90.00
_cell_formula_units_Z 4
_cell_length_a 17.4911(18)
_cell_length_b 14.3761(14)
_cell_length_c 17.6688(19)
_cell_measurement_reflns_used 18099
_cell_measurement_temperature 223(2)
_cell_measurement_theta_max 27.5
_cell_measurement_theta_min 3.1
_cell_volume 4442.9(8)
_computing_cell_refinement CrystalClear
_computing_data_collection CrystalClear
_computing_data_reduction CrystalStructure
_computing_structure_refinement 'SHELXL-97 (Sheldrick, 1997)'
_computing_structure_solution 'SHELXS-97 (Sheldrick, 1990)'
_diffrn_ambient_temperature 223(2)
_diffrn_detector_area_resol_mean 14.63
_diffrn_measured_fraction_theta_full 0.996
_diffrn_measured_fraction_theta_max 0.996
_diffrn_measurement_device_type 'Rigaku Saturn'
_diffrn_measurement_method \w
_diffrn_radiation_monochromator graphite
_diffrn_radiation_source 'fine-focus sealed tube'
_diffrn_radiation_type MoK\a
_diffrn_radiation_wavelength 0.71075
_diffrn_reflns_av_R_equivalents 0.0494
_diffrn_reflns_av_sigmaI/netI 0.1307
_diffrn_reflns_limit_h_max 22
_diffrn_reflns_limit_h_min -18
_diffrn_reflns_limit_k_max 18
_diffrn_reflns_limit_k_min -18
_diffrn_reflns_limit_l_max 22
_diffrn_reflns_limit_l_min -18
_diffrn_reflns_number 24646
_diffrn_reflns_theta_full 27.47
_diffrn_reflns_theta_max 27.47
_diffrn_reflns_theta_min 3.06
_exptl_absorpt_coefficient_mu 3.202
_exptl_absorpt_correction_T_max 0.464
_exptl_absorpt_correction_T_min 0.236
_exptl_absorpt_correction_type multi-scan
_exptl_absorpt_process_details 'Jacobson, R. (1998) Private communication'
_exptl_crystal_colour green
_exptl_crystal_density_diffrn 1.421
_exptl_crystal_density_method 'not measured'
_exptl_crystal_description block
_exptl_crystal_F_000 1936
_exptl_crystal_size_max 0.90
_exptl_crystal_size_mid 0.35
_exptl_crystal_size_min 0.12
_refine_diff_density_max 1.043
_refine_diff_density_min -1.161
_refine_diff_density_rms 0.088
_refine_ls_abs_structure_details 'Flack H D (1983), Acta Cryst. A39, 876-881'
_refine_ls_abs_structure_Flack 0.012(14)
_refine_ls_extinction_method none
_refine_ls_goodness_of_fit_ref 1.092
_refine_ls_hydrogen_treatment constr
_refine_ls_matrix_type full
_refine_ls_number_parameters 473
_refine_ls_number_reflns 8189
_refine_ls_number_restraints 53
_refine_ls_restrained_S_all 1.098
_refine_ls_R_factor_all 0.0828
_refine_ls_R_factor_gt 0.0651
_refine_ls_shift/su_max 0.000
_refine_ls_shift/su_mean 0.000
_refine_ls_structure_factor_coef Fsqd
_refine_ls_weighting_details 'calc w=1/[\s^2^(Fo^2^)+(0.0853P)^2^+0.8695P] where P=(Fo^2^+2Fc^2^)/3'
_refine_ls_weighting_scheme calc
_refine_ls_wR_factor_gt 0.1601
_refine_ls_wR_factor_ref 0.1732
_reflns_number_gt 6372
_reflns_number_total 8189
_reflns_threshold_expression >2sigma(I)
_cod_data_source_file c3dt00086a.txt
_cod_data_source_block shelxl
_cod_database_code 7022551

loop_
_symmetry_equiv_pos_as_xyz
'x, y, z'
'-x+1/2, y+1/2, z+1/2'
'x+1/2, -y+1/2, z'
'-x, -y, z+1/2'

loop_
_atom_site_label
_atom_site_type_symbol
_atom_site_fract_x
_atom_site_fract_y
_atom_site_fract_z
_atom_site_U_iso_or_equiv
_atom_site_adp_type
_atom_site_occupancy
_atom_site_symmetry_multiplicity
_atom_site_calc_flag
_atom_site_refinement_flags
_atom_site_disorder_assembly
_atom_site_disorder_group
Br1 Br 0.59532(5) 0.46641(6) 0.35012(8) 0.0771(3) Uani 1 1 d . A .
Br2 Br 0.74303(11) 0.58612(14) 0.45682(11) 0.0597(5) Uiso 0.50 1 d P A 1
Br2' Br 0.76939(11) 0.56824(13) 0.47299(12) 0.0598(5) Uiso 0.50 1 d P A 2
Br3 Br 0.74346(6) 0.30662(7) 0.48369(6) 0.0799(3) Uani 1 1 d . A .
Ni1 Ni 0.71675(5) 0.43876(6) 0.40815(6) 0.0499(2) Uani 1 1 d . . .
P1 P 0.79778(10) 0.40963(12) 0.30764(10) 0.0413(4) Uani 1 1 d . A .
N1 N 0.9498(3) 0.7902(4) 0.2882(3) 0.0426(13) Uani 1 1 d . . .
N2 N 0.9118(3) 0.8165(4) 0.4021(4) 0.0493(14) Uani 1 1 d . . .
C1 C 0.8148(4) 0.5020(5) 0.2386(4) 0.0395(14) Uani 1 1 d . . .
C2 C 0.7566(4) 0.5649(5) 0.2212(5) 0.0483(18) Uani 1 1 d . A .
H2 H 0.7102 0.5631 0.2480 0.058 Uiso 1 1 calc R . .
C3 C 0.7676(6) 0.6298(6) 0.1643(5) 0.064(2) Uani 1 1 d . . .
H3 H 0.7282 0.6719 0.1524 0.076 Uiso 1 1 calc R A .
C4 C 0.8354(6) 0.6334(6) 0.1249(5) 0.067(2) Uani 1 1 d . A .
H4 H 0.8420 0.6778 0.0863 0.080 Uiso 1 1 calc R . .
C5 C 0.8925(5) 0.5736(5) 0.1413(5) 0.059(2) Uani 1 1 d . . .
H5 H 0.9384 0.5760 0.1137 0.071 Uiso 1 1 calc R A .
C6 C 0.8839(5) 0.5081(5) 0.1990(4) 0.0525(17) Uani 1 1 d . A .
H6 H 0.9245 0.4681 0.2112 0.063 Uiso 1 1 calc R . .
C7 C 0.8942(3) 0.3786(4) 0.3399(4) 0.0437(15) Uani 1 1 d . . .
C8 C 0.9308(5) 0.4394(7) 0.3890(5) 0.073(3) Uani 1 1 d . A .
H8 H 0.9068 0.4947 0.4046 0.087 Uiso 1 1 calc R . .
C9 C 1.0027(5) 0.4172(10) 0.4144(7) 0.096(4) Uani 1 1 d . . .
H9 H 1.0281 0.4600 0.4457 0.115 Uiso 1 1 calc R A .
C10 C 1.0386(6) 0.3374(10) 0.3967(8) 0.101(4) Uani 1 1 d . A .
H10 H 1.0871 0.3233 0.4166 0.121 Uiso 1 1 calc R . .
C11 C 1.0023(6) 0.2776(8) 0.3490(9) 0.099(4) Uani 1 1 d . . .
H11 H 1.0266 0.2219 0.3351 0.119 Uiso 1 1 calc R A .
C12 C 0.9293(5) 0.2974(6) 0.3201(6) 0.069(2) Uani 1 1 d . A .
H12 H 0.9048 0.2552 0.2875 0.083 Uiso 1 1 calc R . .
C13 C 0.7653(4) 0.3121(5) 0.2499(5) 0.0489(17) Uani 1 1 d . . .
C14 C 0.7800(6) 0.3062(7) 0.1742(6) 0.074(3) Uani 1 1 d . A .
H14 H 0.8067 0.3541 0.1494 0.089 Uiso 1 1 calc R . .
C15 C 0.7554(6) 0.2291(8) 0.1342(7) 0.087(3) Uani 1 1 d . . .
H15 H 0.7679 0.2238 0.0827 0.104 Uiso 1 1 calc R A .
C16 C 0.7137(5) 0.1611(6) 0.1676(6) 0.068(2) Uani 1 1 d . A .
H16 H 0.6976 0.1093 0.1394 0.081 Uiso 1 1 calc R . .
C17 C 0.6949(7) 0.1681(7) 0.2427(6) 0.087(3) Uani 1 1 d . . .
H17 H 0.6644 0.1226 0.2660 0.104 Uiso 1 1 calc R A .
C18 C 0.7218(6) 0.2433(6) 0.2835(5) 0.077(3) Uani 1 1 d . A .
H18 H 0.7102 0.2478 0.3353 0.092 Uiso 1 1 calc R . .
C19 C 0.9620(4) 0.8412(5) 0.3503(4) 0.0478(15) Uani 1 1 d . . .
H19 H 1.0000 0.8869 0.3560 0.057 Uiso 1 1 calc R . .
C20 C 0.8909(4) 0.7300(5) 0.3024(5) 0.0539(18) Uani 1 1 d . . .
H20 H 0.8710 0.6860 0.2684 0.065 Uiso 1 1 calc R . .
C21 C 0.8670(4) 0.7446(5) 0.3724(5) 0.0557(19) Uani 1 1 d . . .
H21 H 0.8274 0.7127 0.3974 0.067 Uiso 1 1 calc R . .
C22 C 0.9885(5) 0.7960(6) 0.2152(5) 0.0619(15) Uani 1 1 d U . .
C23 C 0.9597(5) 0.8598(7) 0.1618(6) 0.0746(17) Uani 1 1 d U C .
C24 C 0.9945(6) 0.8521(9) 0.0899(6) 0.0878(18) Uani 1 1 d U . .
H24 H 0.9781 0.8911 0.0503 0.105 Uiso 1 1 calc R . .
C25 C 1.0507(7) 0.7900(9) 0.0768(7) 0.0906(19) Uani 1 1 d U . .
H25 H 1.0728 0.7896 0.0283 0.109 Uiso 1 1 calc R . .
C26 C 1.0776(6) 0.7290(8) 0.1274(6) 0.0818(18) Uani 1 1 d U . .
H26 H 1.1156 0.6859 0.1137 0.098 Uiso 1 1 calc R . .
C27 C 1.0474(5) 0.7306(7) 0.2026(5) 0.0684(16) Uani 1 1 d U . .
C28 C 0.8978(7) 0.9325(8) 0.1845(10) 0.108(5) Uani 1 1 d D . .
H28 H 0.9001 0.9166 0.2389 0.130 Uiso 1 1 calc R B 1
C29 C 0.9180(14) 1.0307(13) 0.1969(15) 0.099(7) Uiso 0.50 1 d PD C 1
C29' C 0.9059(19) 1.006(2) 0.1227(17) 0.134(10) Uiso 0.50 1 d PD C 2
C30 C 0.8204(8) 0.9013(12) 0.1761(12) 0.142(6) Uani 1 1 d . C .
H30A H 0.7864 0.9432 0.2030 0.214 Uiso 1 1 calc R . .
H30B H 0.8154 0.8391 0.1968 0.214 Uiso 1 1 calc R . .
H30C H 0.8069 0.9005 0.1228 0.214 Uiso 1 1 calc R . .
C31 C 1.0774(5) 0.6689(7) 0.2622(7) 0.080(3) Uani 1 1 d . . .
H31 H 1.0357 0.6601 0.2994 0.097 Uiso 1 1 calc R . .
C32 C 1.1432(7) 0.7152(9) 0.3040(8) 0.106(4) Uani 1 1 d . . .
H32A H 1.1822 0.7335 0.2679 0.159 Uiso 1 1 calc R . .
H32B H 1.1648 0.6718 0.3402 0.159 Uiso 1 1 calc R . .
H32C H 1.1245 0.7698 0.3304 0.159 Uiso 1 1 calc R . .
C33 C 1.0997(8) 0.5734(9) 0.2345(11) 0.130(6) Uani 1 1 d . . .
H33A H 1.0570 0.5457 0.2077 0.195 Uiso 1 1 calc R . .
H33B H 1.1132 0.5346 0.2774 0.195 Uiso 1 1 calc R . .
H33C H 1.1431 0.5785 0.2007 0.195 Uiso 1 1 calc R . .
C34 C 0.9050(4) 0.8531(5) 0.4785(5) 0.0523(17) Uani 1 1 d . . .
C35 C 0.9424(5) 0.8049(6) 0.5370(5) 0.062(2) Uani 1 1 d . E .
C36 C 0.9331(6) 0.8404(9) 0.6098(6) 0.083(3) Uani 1 1 d . . .
H36 H 0.9574 0.8110 0.6509 0.099 Uiso 1 1 calc R . .
C37 C 0.8878(6) 0.9192(8) 0.6225(6) 0.080(3) Uani 1 1 d . . .
H37 H 0.8824 0.9431 0.6717 0.096 Uiso 1 1 calc R . .
C38 C 0.8514(6) 0.9615(8) 0.5628(6) 0.078(3) Uani 1 1 d . . .
H38 H 0.8210 1.0141 0.5724 0.094 Uiso 1 1 calc R . .
C39 C 0.8577(5) 0.9296(6) 0.4890(5) 0.063(2) Uani 1 1 d . . .
C40 C 0.9945(6) 0.7203(7) 0.5215(6) 0.084(3) Uani 1 1 d D . .
H40 H 0.9847 0.7076 0.4672 0.100 Uiso 1 1 calc R D 1
C41 C 1.0762(7) 0.7539(13) 0.5210(12) 0.150(7) Uani 1 1 d . E .
H41A H 1.0973 0.7492 0.5716 0.225 Uiso 1 1 calc R . .
H41B H 1.0777 0.8182 0.5044 0.225 Uiso 1 1 calc R . .
H41C H 1.1060 0.7158 0.4866 0.225 Uiso 1 1 calc R . .
C42 C 0.9701(14) 0.6301(13) 0.5587(14) 0.084(6) Uiso 0.50 1 d PD E 1
C42' C 0.9921(14) 0.6501(17) 0.5865(13) 0.090(7) Uiso 0.50 1 d PD E 2
C43 C 0.8177(5) 0.9775(6) 0.4243(6) 0.070(2) Uani 1 1 d . . .
H43 H 0.8195 0.9356 0.3798 0.084 Uiso 1 1 calc R . .
C44 C 0.8559(7) 1.0677(7) 0.4027(11) 0.115(4) Uani 1 1 d . . .
H44A H 0.8508 1.1119 0.4439 0.172 Uiso 1 1 calc R . .
H44B H 0.8318 1.0927 0.3576 0.172 Uiso 1 1 calc R . .
H44C H 0.9097 1.0566 0.3928 0.172 Uiso 1 1 calc R . .
C45 C 0.7341(6) 0.9950(10) 0.4434(7) 0.098(4) Uani 1 1 d . . .
H45A H 0.7085 0.9361 0.4520 0.148 Uiso 1 1 calc R . .
H45B H 0.7097 1.0272 0.4017 0.148 Uiso 1 1 calc R . .
H45C H 0.7308 1.0329 0.4887 0.148 Uiso 1 1 calc R . .

loop_
_atom_site_aniso_label
_atom_site_aniso_U_11
_atom_site_aniso_U_22
_atom_site_aniso_U_33
_atom_site_aniso_U_23
_atom_site_aniso_U_13
_atom_site_aniso_U_12
Br1 0.0530(4) 0.0621(5) 0.1162(8) -0.0032(6) 0.0033(5) 0.0092(4)
Br3 0.1116(8) 0.0658(5) 0.0624(5) 0.0205(5) 0.0077(5) -0.0021(5)
Ni1 0.0566(5) 0.0430(5) 0.0501(5) -0.0025(4) 0.0122(5) -0.0020(4)
P1 0.0470(9) 0.0340(8) 0.0428(9) 0.0002(7) 0.0018(8) 0.0001(7)
N1 0.040(3) 0.038(3) 0.050(3) -0.005(3) 0.005(2) -0.006(2)
N2 0.050(3) 0.039(3) 0.059(4) -0.009(3) 0.007(3) -0.008(2)
C1 0.050(4) 0.038(3) 0.030(3) -0.007(3) 0.000(3) -0.004(3)
C2 0.057(4) 0.029(3) 0.059(5) 0.004(3) -0.012(3) -0.006(3)
C3 0.082(6) 0.053(5) 0.056(5) -0.005(4) -0.028(5) -0.001(4)
C4 0.116(7) 0.044(4) 0.042(4) 0.008(3) -0.016(5) -0.007(5)
C5 0.080(5) 0.046(4) 0.051(5) -0.008(4) 0.012(4) -0.009(4)
C6 0.063(4) 0.054(4) 0.040(4) 0.000(3) 0.005(3) 0.002(4)
C7 0.042(3) 0.044(3) 0.045(4) 0.012(3) 0.001(3) 0.005(3)
C8 0.062(5) 0.090(7) 0.067(6) -0.016(5) -0.014(4) 0.014(5)
C9 0.052(5) 0.152(11) 0.084(7) -0.011(8) -0.027(5) 0.005(6)
C10 0.046(5) 0.142(11) 0.113(9) 0.037(9) -0.003(6) 0.018(6)
C11 0.061(5) 0.080(6) 0.157(12) 0.025(8) 0.003(7) 0.025(5)
C12 0.067(5) 0.048(4) 0.091(7) 0.000(4) 0.005(5) -0.002(4)
C13 0.048(4) 0.039(4) 0.060(5) -0.003(3) 0.009(3) 0.004(3)
C14 0.095(7) 0.066(6) 0.062(5) -0.025(5) 0.016(5) -0.024(5)
C15 0.096(7) 0.079(7) 0.085(7) -0.028(6) 0.034(6) -0.020(6)
C16 0.069(5) 0.047(4) 0.087(7) -0.023(4) -0.006(5) -0.004(4)
C17 0.132(9) 0.051(5) 0.078(7) -0.005(5) 0.002(6) -0.035(6)
C18 0.117(8) 0.059(5) 0.054(5) -0.003(4) -0.005(5) -0.036(5)
C19 0.046(3) 0.044(3) 0.053(4) -0.010(3) 0.005(3) -0.007(3)
C20 0.056(4) 0.052(4) 0.053(4) -0.010(4) 0.003(4) -0.020(3)
C21 0.054(4) 0.041(4) 0.072(5) -0.003(3) 0.010(4) -0.019(3)
C22 0.060(3) 0.067(4) 0.058(3) 0.000(3) 0.006(3) -0.021(3)
C23 0.072(4) 0.081(4) 0.071(3) 0.011(3) -0.005(3) -0.025(3)
C24 0.091(4) 0.100(4) 0.073(3) 0.015(3) -0.003(3) -0.030(3)
C25 0.094(4) 0.106(5) 0.072(4) 0.003(3) 0.014(3) -0.030(3)
C26 0.081(4) 0.094(4) 0.071(4) -0.008(3) 0.021(3) -0.018(3)
C27 0.065(3) 0.075(4) 0.066(3) -0.010(3) 0.015(3) -0.018(3)
C28 0.094(8) 0.069(7) 0.161(13) 0.040(7) -0.039(9) -0.001(6)
C30 0.087(8) 0.121(11) 0.219(19) -0.028(13) 0.022(11) -0.015(8)
C31 0.063(5) 0.061(5) 0.118(8) 0.020(6) 0.024(6) 0.012(4)
C32 0.120(9) 0.100(8) 0.098(9) 0.009(7) -0.012(8) 0.015(8)
C33 0.086(8) 0.080(8) 0.222(18) 0.004(10) -0.020(10) 0.030(6)
C34 0.050(4) 0.053(4) 0.054(4) -0.011(4) 0.008(3) -0.004(3)
C35 0.047(4) 0.072(5) 0.067(5) -0.020(5) -0.002(4) 0.003(4)
C36 0.069(5) 0.107(8) 0.072(7) -0.011(6) -0.004(5) -0.010(6)
C37 0.085(6) 0.091(7) 0.064(6) -0.028(6) 0.013(5) 0.004(6)
C38 0.080(6) 0.084(7) 0.070(6) -0.027(5) 0.008(5) 0.014(5)
C39 0.062(5) 0.061(5) 0.066(5) -0.022(4) 0.007(4) -0.001(4)
C40 0.089(7) 0.089(7) 0.073(6) -0.012(6) -0.018(5) 0.024(6)
C41 0.063(6) 0.145(13) 0.24(2) -0.031(14) 0.030(10) 0.018(8)
C43 0.073(5) 0.053(5) 0.085(7) -0.016(5) -0.002(5) 0.010(4)
C44 0.106(8) 0.060(6) 0.177(13) 0.022(8) -0.008(10) -0.002(6)
C45 0.075(6) 0.129(10) 0.091(8) -0.031(8) -0.009(6) 0.009(7)

loop_
_atom_type_symbol
_atom_type_description
_atom_type_scat_dispersion_real
_atom_type_scat_dispersion_imag
_atom_type_scat_source
C C 0.0033 0.0016 'International Tables Vol C Tables 4.2.6.8 and 6.1.1.4'
H H 0.0000 0.0000 'International Tables Vol C Tables 4.2.6.8 and 6.1.1.4'
N N 0.0061 0.0033 'International Tables Vol C Tables 4.2.6.8 and 6.1.1.4'
Ni Ni 0.3393 1.1124 'International Tables Vol C Tables 4.2.6.8 and 6.1.1.4'
Br Br -0.2901 2.4595 'International Tables Vol C Tables 4.2.6.8 and 6.1.1.4'
P P 0.1023 0.0942 'International Tables Vol C Tables 4.2.6.8 and 6.1.1.4'

loop_
_geom_angle_atom_site_label_1
_geom_angle_atom_site_label_2
_geom_angle_atom_site_label_3
_geom_angle
P1 Ni1 Br2 109.09(7)
P1 Ni1 Br3 99.60(6)
Br2 Ni1 Br3 118.81(8)
P1 Ni1 Br2' 105.98(7)
Br2 Ni1 Br2' 14.63(5)
Br3 Ni1 Br2' 106.31(7)
P1 Ni1 Br1 104.20(7)
Br2 Ni1 Br1 100.49(7)
Br3 Ni1 Br1 123.38(5)
Br2' Ni1 Br1 114.92(7)
C13 P1 C1 103.7(3)
C13 P1 C7 105.9(3)
C1 P1 C7 103.5(3)
C13 P1 Ni1 112.2(2)
C1 P1 Ni1 118.8(2)
C7 P1 Ni1 111.6(3)
C19 N1 C20 108.4(6)
C19 N1 C22 128.3(6)
C20 N1 C22 123.2(6)
C19 N2 C21 108.2(6)
C19 N2 C34 127.0(6)
C21 N2 C34 124.7(6)
C2 C1 C6 118.6(7)
C2 C1 P1 119.9(5)
C6 C1 P1 121.4(5)
C3 C2 C1 119.7(8)
C3 C2 H2 120.2
C1 C2 H2 120.2
C4 C3 C2 120.8(8)
C4 C3 H3 119.6
C2 C3 H3 119.6
C5 C4 C3 120.3(8)
C5 C4 H4 119.8
C3 C4 H4 119.8
C4 C5 C6 120.5(8)
C4 C5 H5 119.7
C6 C5 H5 119.7
C5 C6 C1 120.1(7)
C5 C6 H6 120.0
C1 C6 H6 120.0
C12 C7 C8 119.5(7)
C12 C7 P1 122.7(6)
C8 C7 P1 117.7(6)
C9 C8 C7 118.7(9)
C9 C8 H8 120.7
C7 C8 H8 120.7
C10 C9 C8 123.4(11)
C10 C9 H9 118.3
C8 C9 H9 118.3
C9 C10 C11 117.7(9)
C9 C10 H10 121.2
C11 C10 H10 121.2
C10 C11 C12 121.5(10)
C10 C11 H11 119.3
C12 C11 H11 119.3
C7 C12 C11 119.2(10)
C7 C12 H12 120.4
C11 C12 H12 120.4
C14 C13 C18 118.8(8)
C14 C13 P1 122.4(6)
C18 C13 P1 118.7(6)
C13 C14 C15 119.4(9)
C13 C14 H14 120.3
C15 C14 H14 120.3
C16 C15 C14 121.6(10)
C16 C15 H15 119.2
C14 C15 H15 119.2
C15 C16 C17 119.8(9)
C15 C16 H16 120.1
C17 C16 H16 120.1
C16 C17 C18 118.8(9)
C16 C17 H17 120.6
C18 C17 H17 120.6
C13 C18 C17 121.5(9)
C13 C18 H18 119.3
C17 C18 H18 119.3
N2 C19 N1 108.4(6)
N2 C19 H19 125.8
N1 C19 H19 125.8
C21 C20 N1 108.1(7)
C21 C20 H20 126.0
N1 C20 H20 126.0
C20 C21 N2 106.9(6)
C20 C21 H21 126.6
N2 C21 H21 126.6
C23 C22 C27 126.0(8)
C23 C22 N1 117.6(8)
C27 C22 N1 116.1(8)
C22 C23 C24 113.4(10)
C22 C23 C28 120.9(10)
C24 C23 C28 125.6(11)
C25 C24 C23 121.3(11)
C25 C24 H24 119.3
C23 C24 H24 119.3
C26 C25 C24 125.2(11)
C26 C25 H25 117.4
C24 C25 H25 117.4
C25 C26 C27 118.7(11)
C25 C26 H26 120.7
C27 C26 H26 120.7
C22 C27 C26 115.3(9)
C22 C27 C31 123.2(8)
C26 C27 C31 121.5(9)
C30 C28 C29 122.8(15)
C30 C28 C29' 103.3(17)
C29 C28 C29' 54.5(17)
C30 C28 C23 114.8(11)
C29 C28 C23 121.1(13)
C29' C28 C23 102.6(17)
C30 C28 H28 93.8
C29 C28 H28 93.8
C29' C28 H28 148.3
C23 C28 H28 93.8
C28 C30 H30A 109.5
C28 C30 H30B 109.5
H30A C30 H30B 109.5
C28 C30 H30C 109.5
H30A C30 H30C 109.5
H30B C30 H30C 109.5
C27 C31 C33 114.1(12)
C27 C31 C32 110.6(8)
C33 C31 C32 111.1(9)
C27 C31 H31 106.9
C33 C31 H31 106.9
C32 C31 H31 106.9
C31 C32 H32A 109.5
C31 C32 H32B 109.5
H32A C32 H32B 109.5
C31 C32 H32C 109.5
H32A C32 H32C 109.5
H32B C32 H32C 109.5
C31 C33 H33A 109.5
C31 C33 H33B 109.5
H33A C33 H33B 109.5
C31 C33 H33C 109.5
H33A C33 H33C 109.5
H33B C33 H33C 109.5
C39 C34 C35 124.7(8)
C39 C34 N2 117.3(7)
C35 C34 N2 117.8(7)
C36 C35 C34 116.4(8)
C36 C35 C40 121.4(9)
C34 C35 C40 122.1(8)
C35 C36 C37 120.6(10)
C35 C36 H36 119.7
C37 C36 H36 119.7
C38 C37 C36 119.9(9)
C38 C37 H37 120.0
C36 C37 H37 120.0
C37 C38 C39 122.5(9)
C37 C38 H38 118.7
C39 C38 H38 118.7
C38 C39 C34 115.8(9)
C38 C39 C43 121.6(8)
C34 C39 C43 122.5(8)
C41 C40 C42 122.9(14)
C41 C40 C42' 104.0(14)
C42 C40 C42' 26.0(12)
C41 C40 C35 107.9(10)
C42 C40 C35 115.6(12)
C42' C40 C35 111.7(12)
C41 C40 H40 102.4
C42 C40 H40 102.4
C42' C40 H40 127.0
C35 C40 H40 102.4
C40 C41 H41A 109.5
C40 C41 H41B 109.5
H41A C41 H41B 109.5
C40 C41 H41C 109.5
H41A C41 H41C 109.5
H41B C41 H41C 109.5
C39 C43 C44 112.2(9)
C39 C43 C45 110.7(9)
C44 C43 C45 109.9(9)
C39 C43 H43 108.0
C44 C43 H43 108.0
C45 C43 H43 108.0
C43 C44 H44A 109.5
C43 C44 H44B 109.5
H44A C44 H44B 109.5
C43 C44 H44C 109.5
H44A C44 H44C 109.5
H44B C44 H44C 109.5
C43 C45 H45A 109.5
C43 C45 H45B 109.5
H45A C45 H45B 109.5
C43 C45 H45C 109.5
H45A C45 H45C 109.5
H45B C45 H45C 109.5

loop_
_geom_bond_atom_site_label_1
_geom_bond_atom_site_label_2
_geom_bond_distance
Br1 Ni1 2.3917(14)
Br2 Ni1 2.332(2)
Br2' Ni1 2.372(2)
Br3 Ni1 2.3681(14)
Ni1 P1 2.310(2)
P1 C13 1.825(8)
P1 C1 1.827(7)
P1 C7 1.835(6)
N1 C19 1.336(9)
N1 C20 1.369(9)
N1 C22 1.459(10)
N2 C19 1.318(9)
N2 C21 1.400(9)
N2 C34 1.454(10)
C1 C2 1.396(10)
C1 C6 1.399(10)
C2 C3 1.386(12)
C2 H2 0.9400
C3 C4 1.377(13)
C3 H3 0.9400
C4 C5 1.349(13)
C4 H4 0.9400
C5 C6 1.395(11)
C5 H5 0.9400
C6 H6 0.9400
C7 C12 1.365(11)
C7 C8 1.388(11)
C8 C9 1.373(13)
C8 H8 0.9400
C9 C10 1.346(17)
C9 H9 0.9400
C10 C11 1.361(18)
C10 H10 0.9400
C11 C12 1.405(14)
C11 H11 0.9400
C12 H12 0.9400
C13 C14 1.365(12)
C13 C18 1.381(11)
C14 C15 1.383(14)
C14 H14 0.9400
C15 C16 1.355(14)
C15 H15 0.9400
C16 C17 1.369(14)
C16 H16 0.9400
C17 C18 1.382(12)
C17 H17 0.9400
C18 H18 0.9400
C19 H19 0.9400
C20 C21 1.321(11)
C20 H20 0.9400
C21 H21 0.9400
C22 C23 1.409(13)
C22 C27 1.411(13)
C23 C24 1.414(14)
C23 C28 1.557(17)
C24 C25 1.349(17)
C24 H24 0.9400
C25 C26 1.338(16)
C25 H25 0.9400
C26 C27 1.430(13)
C26 H26 0.9400
C27 C31 1.474(14)
C28 C30 1.435(17)
C28 C29 1.471(17)
C28 C29' 1.527(18)
C28 H28 0.9900
C30 H30A 0.9700
C30 H30B 0.9700
C30 H30C 0.9700
C31 C33 1.508(16)
C31 C32 1.521(16)
C31 H31 0.9900
C32 H32A 0.9700
C32 H32B 0.9700
C32 H32C 0.9700
C33 H33A 0.9700
C33 H33B 0.9700
C33 H33C 0.9700
C34 C39 1.388(11)
C34 C35 1.406(12)
C35 C36 1.394(13)
C35 C40 1.545(13)
C36 C37 1.400(15)
C36 H36 0.9400
C37 C38 1.374(15)
C37 H37 0.9400
C38 C39 1.388(13)
C38 H38 0.9400
C39 C43 1.508(14)
C40 C41 1.509(16)
C40 C42 1.515(16)
C40 C42' 1.530(17)
C40 H40 0.9900
C41 H41A 0.9700
C41 H41B 0.9700
C41 H41C 0.9700
C43 C44 1.509(14)
C43 C45 1.521(14)
C43 H43 0.9900
C44 H44A 0.9700
C44 H44B 0.9700
C44 H44C 0.9700
C45 H45A 0.9700
C45 H45B 0.9700
C45 H45C 0.9700

loop_
_geom_torsion_atom_site_label_1
_geom_torsion_atom_site_label_2
_geom_torsion_atom_site_label_3
_geom_torsion_atom_site_label_4
_geom_torsion
Br2 Ni1 P1 C13 -164.2(3)
Br3 Ni1 P1 C13 70.6(3)
Br2' Ni1 P1 C13 -179.2(3)
Br1 Ni1 P1 C13 -57.6(3)
Br2 Ni1 P1 C1 -43.2(3)
Br3 Ni1 P1 C1 -168.4(2)
Br2' Ni1 P1 C1 -58.2(3)
Br1 Ni1 P1 C1 63.4(2)
Br2 Ni1 P1 C7 77.1(2)
Br3 Ni1 P1 C7 -48.0(2)
Br2' Ni1 P1 C7 62.1(2)
Br1 Ni1 P1 C7 -176.2(2)
C13 P1 C1 C2 92.0(6)
C7 P1 C1 C2 -157.7(6)
Ni1 P1 C1 C2 -33.3(6)
C13 P1 C1 C6 -84.0(6)
C7 P1 C1 C6 26.3(6)
Ni1 P1 C1 C6 150.7(5)
C6 C1 C2 C3 1.6(10)
P1 C1 C2 C3 -174.5(6)
C1 C2 C3 C4 -0.3(12)
C2 C3 C4 C5 -0.1(12)
C3 C4 C5 C6 -0.8(12)
C4 C5 C6 C1 2.1(11)
C2 C1 C6 C5 -2.5(10)
P1 C1 C6 C5 173.6(6)
C13 P1 C7 C12 0.9(8)
C1 P1 C7 C12 -107.9(7)
Ni1 P1 C7 C12 123.2(7)
C13 P1 C7 C8 -176.4(7)
C1 P1 C7 C8 74.9(7)
Ni1 P1 C7 C8 -54.0(7)
C12 C7 C8 C9 2.1(14)
P1 C7 C8 C9 179.5(9)
C7 C8 C9 C10 -2.9(18)
C8 C9 C10 C11 2(2)
C9 C10 C11 C12 -1(2)
C8 C7 C12 C11 -0.9(14)
P1 C7 C12 C11 -178.2(8)
C10 C11 C12 C7 0.4(18)
C1 P1 C13 C14 20.8(8)
C7 P1 C13 C14 -87.8(8)
Ni1 P1 C13 C14 150.1(7)
C1 P1 C13 C18 -156.8(7)
C7 P1 C13 C18 94.6(8)
Ni1 P1 C13 C18 -27.4(8)
C18 C13 C14 C15 -4.1(15)
P1 C13 C14 C15 178.3(8)
C13 C14 C15 C16 3.2(17)
C14 C15 C16 C17 0.1(18)
C15 C16 C17 C18 -2.4(18)
C14 C13 C18 C17 1.8(16)
P1 C13 C18 C17 179.5(9)
C16 C17 C18 C13 1.5(18)
C21 N2 C19 N1 1.8(8)
C34 N2 C19 N1 179.1(7)
C20 N1 C19 N2 -1.5(8)
C22 N1 C19 N2 176.7(7)
C19 N1 C20 C21 0.5(9)
C22 N1 C20 C21 -177.7(7)
N1 C20 C21 N2 0.6(9)
C19 N2 C21 C20 -1.5(9)
C34 N2 C21 C20 -178.9(7)
C19 N1 C22 C23 -87.0(10)
C20 N1 C22 C23 90.9(10)
C19 N1 C22 C27 98.6(9)
C20 N1 C22 C27 -83.5(9)
C27 C22 C23 C24 1.4(13)
N1 C22 C23 C24 -172.4(7)
C27 C22 C23 C28 -176.3(9)
N1 C22 C23 C28 10.0(12)
C22 C23 C24 C25 -1.3(14)
C28 C23 C24 C25 176.2(10)
C23 C24 C25 C26 2.1(18)
C24 C25 C26 C27 -2.6(17)
C23 C22 C27 C26 -2.0(13)
N1 C22 C27 C26 171.9(7)
C23 C22 C27 C31 177.0(9)
N1 C22 C27 C31 -9.2(12)
C25 C26 C27 C22 2.4(13)
C25 C26 C27 C31 -176.6(10)
C22 C23 C28 C30 -89.2(16)
C24 C23 C28 C30 93.5(16)
C22 C23 C28 C29 103.6(18)
C24 C23 C28 C29 -74(2)
C22 C23 C28 C29' 159.6(16)
C24 C23 C28 C29' -17.8(19)
C22 C27 C31 C33 144.5(10)
C26 C27 C31 C33 -36.6(13)
C22 C27 C31 C32 -89.3(11)
C26 C27 C31 C32 89.6(12)
C19 N2 C34 C39 90.0(9)
C21 N2 C34 C39 -93.2(9)
C19 N2 C34 C35 -94.2(9)
C21 N2 C34 C35 82.6(9)
C39 C34 C35 C36 -2.9(13)
N2 C34 C35 C36 -178.3(7)
C39 C34 C35 C40 -179.8(8)
N2 C34 C35 C40 4.7(12)
C34 C35 C36 C37 0.7(14)
C40 C35 C36 C37 177.7(9)
C35 C36 C37 C38 0.9(16)
C36 C37 C38 C39 -0.4(17)
C37 C38 C39 C34 -1.5(15)
C37 C38 C39 C43 -179.6(10)
C35 C34 C39 C38 3.3(13)
N2 C34 C39 C38 178.7(8)
C35 C34 C39 C43 -178.7(8)
N2 C34 C39 C43 -3.2(12)
C36 C35 C40 C41 -78.6(14)
C34 C35 C40 C41 98.2(12)
C36 C35 C40 C42 63.3(16)
C34 C35 C40 C42 -119.9(14)
C36 C35 C40 C42' 35.1(17)
C34 C35 C40 C42' -148.1(14)
C38 C39 C43 C44 74.6(13)
C34 C39 C43 C44 -103.4(11)
C38 C39 C43 C45 -48.6(12)
C34 C39 C43 C45 133.4(9)
